data_7102027
loop_
_publ_author_name
'Wakahara, Takatsugu'
'Yamada, Michio'
'Takahashi, Satomi'
'Nakahodo, Tsukasa'
'Tsuchiya, Takahiro'
'Maeda, Yutaka'
'Akasaka, Takeshi'
'Kako, Masahiro'
'Yoza, Kenji'
'Horn, Ernst'
'Mizorogi, Naomi'
'Nagase, Shigeru'

_publ_section_title
;
 Two-dimensional hopping motion of encapsulated La atoms in silylated
 La(2)@C(80).
;
_journal_issue 26
_journal_name_full 'Chemical communications (Cambridge, England)'
_journal_page_first 2680
_journal_page_last 2682
_journal_paper_doi 10.1039/b703473c
_journal_year 2007
_chemical_formula_sum 'C122 H54 La2 S2 Si2'
_chemical_formula_weight 1917.77
_chemical_name_common La2@C80(Dep2Si)2CH2
_chemical_name_systematic
;

?

;
_space_group_IT_number 14
_symmetry_cell_setting monoclinic
_symmetry_space_group_name_Hall '-P 2yn'
_symmetry_space_group_name_H-M 'P 1 21/n 1'
_atom_sites_solution_hydrogens geom
_atom_sites_solution_primary direct
_atom_sites_solution_secondary difmap
_audit_creation_method SHELXL-97
_cell_angle_alpha 90.00
_cell_angle_beta 90.445(2)
_cell_angle_gamma 90.00
_cell_formula_units_Z 4
_cell_length_a 18.234(2)
_cell_length_b 19.326(3)
_cell_length_c 20.834(3)
_cell_measurement_reflns_used 9109
_cell_measurement_temperature 90(2)
_cell_measurement_theta_max 27.30
_cell_measurement_theta_min 2.22
_computing_cell_refinement 'Bruker SMART'
_computing_data_collection 'Bruker SMART'
_computing_data_reduction 'Bruker SAINT'
_computing_molecular_graphics 'Bruker SHELXTL'
_computing_publication_material 'Bruker SHELXTL'
_computing_structure_refinement 'SHELXL-97 (Sheldrick, 1997)'
_computing_structure_solution 'SHELXS-97 (Sheldrick, 1990)'
_diffrn_ambient_temperature 90(2)
_diffrn_detector_area_resol_mean 8.333
_diffrn_measured_fraction_theta_full 0.922
_diffrn_measured_fraction_theta_max 0.922
_diffrn_measurement_device_type 'CCD area detector'
_diffrn_measurement_method 'phi and omega scans'
_diffrn_radiation_monochromator Helios
_diffrn_radiation_source 'fine-focus sealed tube'
_diffrn_radiation_type MoK\a
_diffrn_radiation_wavelength 0.71073
_diffrn_reflns_av_R_equivalents 0.0636
_diffrn_reflns_av_sigmaI/netI 0.0565
_diffrn_reflns_limit_h_max 23
_diffrn_reflns_limit_h_min -23
_diffrn_reflns_limit_k_max 24
_diffrn_reflns_limit_k_min -25
_diffrn_reflns_limit_l_max 25
_diffrn_reflns_limit_l_min -25
_diffrn_reflns_number 75762
_diffrn_reflns_theta_full 27.80
_diffrn_reflns_theta_max 27.80
_diffrn_reflns_theta_min 1.44
_exptl_absorpt_coefficient_mu 1.303
_exptl_absorpt_correction_type empirical
_exptl_absorpt_process_details 'SADABS Sheldrick 1996'
_exptl_crystal_colour black
_exptl_crystal_density_diffrn 1.735
_exptl_crystal_density_method 'not measured'
_exptl_crystal_description block
_exptl_crystal_F_000 3840
_exptl_crystal_size_max 0.07
_exptl_crystal_size_mid 0.06
_exptl_crystal_size_min 0.03
_refine_diff_density_max 5.154
_refine_diff_density_min -3.571
_refine_diff_density_rms 0.269
_refine_ls_extinction_method none
_refine_ls_goodness_of_fit_ref 1.176
_refine_ls_hydrogen_treatment constr
_refine_ls_matrix_type full
_refine_ls_number_parameters 1181
_refine_ls_number_reflns 16035
_refine_ls_number_restraints 0
_refine_ls_restrained_S_all 1.176
_refine_ls_R_factor_all 0.1368
_refine_ls_R_factor_gt 0.1165
_refine_ls_shift/su_max 0.001
_refine_ls_shift/su_mean 0.000
_refine_ls_structure_factor_coef Fsqd
_refine_ls_weighting_details
;calc w=1/[\s^2^(Fo^2^)+(0.0576P)^2^+324.8646P] where
P=(Fo^2^+2Fc^2^)/3
;
_refine_ls_weighting_scheme calc
_refine_ls_wR_factor_gt 0.2903
_refine_ls_wR_factor_ref 0.3006
_reflns_number_gt 12892
_reflns_number_total 16035
_reflns_threshold_expression >2sigma(I)
_cod_data_source_file b703473c.txt
_cod_data_source_block La2@C80(Dep2Si)2CH2
_cod_original_sg_symbol_H-M P21/n
_cod_database_code 7102027

loop_
_symmetry_equiv_pos_as_xyz
'x, y, z'
'-x+1/2, y+1/2, -z+1/2'
'-x, -y, -z'
'x-1/2, -y-1/2, z-1/2'

loop_
_atom_site_label
_atom_site_type_symbol
_atom_site_fract_x
_atom_site_fract_y
_atom_site_fract_z
_atom_site_U_iso_or_equiv
_atom_site_adp_type
_atom_site_occupancy
_atom_site_symmetry_multiplicity
_atom_site_calc_flag
_atom_site_refinement_flags
_atom_site_disorder_assembly
_atom_site_disorder_group
Si1 Si 0.39571(18) 0.28320(18) 0.66582(16) 0.0197(7) Uani 1 1 d . . .
Si2 Si 0.39121(17) 0.27813(17) 0.83457(16) 0.0173(6) Uani 1 1 d . . .
C1 C 0.3645(7) 0.3068(6) 0.7493(6) 0.022(2) Uani 1 1 d . . .
H1 H 0.3109 0.2989 0.7475 0.026 Uiso 1 1 calc R . .
H2 H 0.3704 0.3577 0.7507 0.026 Uiso 1 1 calc R . .
C2 C 0.4139(7) 0.3738(7) 0.6312(6) 0.026(3) Uani 1 1 d . . .
C3 C 0.3509(10) 0.4183(8) 0.6259(7) 0.039(4) Uani 1 1 d . . .
C4 C 0.3621(9) 0.4848(8) 0.6022(8) 0.037(3) Uani 1 1 d . . .
H3 H 0.3204 0.5135 0.5959 0.045 Uiso 1 1 calc R . .
C5 C 0.4292(10) 0.5111(8) 0.5876(8) 0.046(4) Uani 1 1 d . . .
H4 H 0.4345 0.5585 0.5765 0.055 Uiso 1 1 calc R . .
C6 C 0.4897(9) 0.4676(8) 0.5891(8) 0.040(4) Uani 1 1 d . . .
H5 H 0.5353 0.4844 0.5738 0.048 Uiso 1 1 calc R . .
C7 C 0.4859(8) 0.3992(7) 0.6127(7) 0.031(3) Uani 1 1 d . . .
C8 C 0.2756(9) 0.3962(8) 0.6382(7) 0.037(4) Uani 1 1 d . . .
H6 H 0.2522 0.4310 0.6663 0.044 Uiso 1 1 calc R . .
H7 H 0.2773 0.3520 0.6621 0.044 Uiso 1 1 calc R . .
C9 C 0.2265(10) 0.3862(10) 0.5783(7) 0.050(5) Uani 1 1 d . . .
H8 H 0.2107 0.3378 0.5757 0.074 Uiso 1 1 calc R . .
H9 H 0.2543 0.3981 0.5397 0.074 Uiso 1 1 calc R . .
H10 H 0.1834 0.4162 0.5813 0.074 Uiso 1 1 calc R . .
C10 C 0.5514(8) 0.3584(8) 0.6158(7) 0.034(3) Uani 1 1 d . . .
H11 H 0.5373 0.3099 0.6250 0.041 Uiso 1 1 calc R . .
H12 H 0.5812 0.3749 0.6527 0.041 Uiso 1 1 calc R . .
C11 C 0.6002(9) 0.3585(8) 0.5560(7) 0.035(3) Uani 1 1 d . . .
H13 H 0.5733 0.3379 0.5199 0.053 Uiso 1 1 calc R . .
H14 H 0.6447 0.3316 0.5647 0.053 Uiso 1 1 calc R . .
H15 H 0.6137 0.4062 0.5453 0.053 Uiso 1 1 calc R . .
C12 C 0.2976(7) 0.2814(7) 0.8763(6) 0.026(3) Uani 1 1 d . . .
C13 C 0.2679(7) 0.3503(7) 0.8878(6) 0.028(3) Uani 1 1 d . . .
C14 C 0.1999(8) 0.3586(8) 0.9155(7) 0.033(3) Uani 1 1 d . . .
H16 H 0.1821 0.4038 0.9242 0.040 Uiso 1 1 calc R . .
C15 C 0.1574(8) 0.3018(8) 0.9307(7) 0.035(3) Uani 1 1 d . . .
H17 H 0.1103 0.3081 0.9489 0.041 Uiso 1 1 calc R . .
C16 C 0.1830(7) 0.2364(8) 0.9196(7) 0.032(3) Uani 1 1 d . . .
H18 H 0.1527 0.1980 0.9295 0.038 Uiso 1 1 calc R . .
C17 C 0.2530(7) 0.2246(7) 0.8940(6) 0.027(3) Uani 1 1 d . . .
C18 C 0.2777(8) 0.1519(7) 0.8873(6) 0.028(3) Uani 1 1 d . . .
H19 H 0.3273 0.1515 0.8684 0.034 Uiso 1 1 calc R . .
H20 H 0.2443 0.1275 0.8572 0.034 Uiso 1 1 calc R . .
C19 C 0.2799(8) 0.1128(8) 0.9501(8) 0.037(3) Uani 1 1 d . . .
H21 H 0.3087 0.1390 0.9817 0.055 Uiso 1 1 calc R . .
H22 H 0.3026 0.0674 0.9434 0.055 Uiso 1 1 calc R . .
H23 H 0.2299 0.1066 0.9659 0.055 Uiso 1 1 calc R . .
C20 C 0.3069(10) 0.4165(8) 0.8691(7) 0.040(4) Uani 1 1 d . . .
H24 H 0.3512 0.4042 0.8444 0.048 Uiso 1 1 calc R . .
H25 H 0.2742 0.4434 0.8402 0.048 Uiso 1 1 calc R . .
C21 C 0.3296(10) 0.4623(8) 0.9247(9) 0.046(4) Uani 1 1 d . . .
H26 H 0.2859 0.4829 0.9440 0.069 Uiso 1 1 calc R . .
H27 H 0.3620 0.4990 0.9092 0.069 Uiso 1 1 calc R . .
H28 H 0.3556 0.4345 0.9570 0.069 Uiso 1 1 calc R . .
C22 C 0.3262(8) 0.2392(7) 0.6112(7) 0.031(3) Uani 1 1 d . . .
C23 C 0.3418(8) 0.2408(8) 0.5445(7) 0.035(3) Uani 1 1 d . . .
C24 C 0.2880(9) 0.2166(9) 0.4997(7) 0.041(4) Uani 1 1 d . . .
H29 H 0.2972 0.2200 0.4549 0.049 Uiso 1 1 calc R . .
C25 C 0.2231(9) 0.1886(11) 0.5206(8) 0.052(5) Uani 1 1 d . . .
H30 H 0.1883 0.1711 0.4906 0.063 Uiso 1 1 calc R . .
C26 C 0.2094(10) 0.1861(9) 0.5839(9) 0.047(4) Uani 1 1 d . . .
H31 H 0.1633 0.1690 0.5976 0.056 Uiso 1 1 calc R . .
C27 C 0.2599(7) 0.2077(8) 0.6302(9) 0.037(4) Uani 1 1 d . . .
C28 C 0.2385(8) 0.1947(8) 0.7008(8) 0.039(4) Uani 1 1 d . . .
H32 H 0.2218 0.1462 0.7051 0.046 Uiso 1 1 calc R . .
H33 H 0.2828 0.2003 0.7281 0.046 Uiso 1 1 calc R . .
C29 C 0.1795(9) 0.2418(11) 0.7254(10) 0.055(5) Uani 1 1 d . . .
H34 H 0.1908 0.2897 0.7137 0.082 Uiso 1 1 calc R . .
H35 H 0.1768 0.2379 0.7722 0.082 Uiso 1 1 calc R . .
H36 H 0.1322 0.2286 0.7063 0.082 Uiso 1 1 calc R . .
C30 C 0.4136(7) 0.2646(8) 0.5151(6) 0.029(3) Uani 1 1 d . . .
H37 H 0.4486 0.2765 0.5499 0.034 Uiso 1 1 calc R . .
H38 H 0.4349 0.2261 0.4901 0.034 Uiso 1 1 calc R . .
C31 C 0.4033(11) 0.3265(11) 0.4719(8) 0.054(5) Uani 1 1 d . . .
H39 H 0.3771 0.3125 0.4328 0.080 Uiso 1 1 calc R . .
H40 H 0.4514 0.3455 0.4606 0.080 Uiso 1 1 calc R . .
H41 H 0.3748 0.3619 0.4944 0.080 Uiso 1 1 calc R . .
C32 C 0.4566(7) 0.3307(7) 0.8870(7) 0.027(3) Uani 1 1 d . . .
C33 C 0.4620(8) 0.3157(7) 0.9522(7) 0.030(3) Uani 1 1 d . . .
C34 C 0.5076(9) 0.3554(9) 0.9917(8) 0.041(4) Uani 1 1 d . . .
H42 H 0.5099 0.3452 1.0363 0.049 Uiso 1 1 calc R . .
C35 C 0.5495(10) 0.4088(11) 0.9682(9) 0.055(5) Uani 1 1 d . . .
H43 H 0.5796 0.4356 0.9961 0.066 Uiso 1 1 calc R . .
C36 C 0.5469(10) 0.4225(9) 0.9034(8) 0.045(4) Uani 1 1 d . . .
H44 H 0.5759 0.4588 0.8863 0.054 Uiso 1 1 calc R . .
C37 C 0.5029(8) 0.3843(7) 0.8633(7) 0.032(3) Uani 1 1 d . . .
C38 C 0.5094(8) 0.4042(6) 0.7920(7) 0.030(3) Uani 1 1 d . . .
H45 H 0.5618 0.4030 0.7801 0.036 Uiso 1 1 calc R . .
H46 H 0.4836 0.3688 0.7659 0.036 Uiso 1 1 calc R . .
C39 C 0.4780(10) 0.4757(8) 0.7749(9) 0.045(4) Uani 1 1 d . . .
H47 H 0.4289 0.4804 0.7931 0.068 Uiso 1 1 calc R . .
H48 H 0.4751 0.4804 0.7281 0.068 Uiso 1 1 calc R . .
H49 H 0.5102 0.5118 0.7924 0.068 Uiso 1 1 calc R . .
C40 C 0.4176(7) 0.2578(7) 0.9840(6) 0.025(3) Uani 1 1 d . . .
H50 H 0.3920 0.2308 0.9503 0.030 Uiso 1 1 calc R . .
H51 H 0.4517 0.2262 1.0067 0.030 Uiso 1 1 calc R . .
C41 C 0.3616(9) 0.2843(9) 1.0312(7) 0.040(4) Uani 1 1 d . . .
H52 H 0.3865 0.3107 1.0652 0.059 Uiso 1 1 calc R . .
H53 H 0.3355 0.2451 1.0502 0.059 Uiso 1 1 calc R . .
H54 H 0.3264 0.3143 1.0088 0.059 Uiso 1 1 calc R . .
C42 C 0.4720(8) 0.2109(6) 0.6804(6) 0.026(3) Uani 1 1 d . A .
C43 C 0.4496(7) 0.1926(6) 0.8210(6) 0.023(3) Uani 1 1 d . . .
C44 C 0.4246(6) 0.1543(6) 0.7096(6) 0.020(2) Uani 1 1 d . . .
C45 C 0.4153(6) 0.1447(7) 0.7743(6) 0.023(3) Uani 1 1 d . . .
C46 C 0.4154(7) 0.1017(7) 0.6601(6) 0.027(3) Uani 1 1 d . A .
C47 C 0.3926(7) 0.0738(6) 0.7913(7) 0.025(3) Uani 1 1 d . . .
C48 C 0.3938(7) 0.0335(7) 0.6789(7) 0.026(3) Uani 1 1 d . . .
C49 C 0.3790(6) 0.0221(6) 0.7461(6) 0.021(2) Uani 1 1 d . A .
C50 C 0.4165(8) -0.0239(8) 0.6457(7) 0.034(3) Uani 1 1 d . A .
C51 C 0.3884(7) -0.0439(7) 0.7775(8) 0.034(3) Uani 1 1 d . . .
C52 C 0.4371(7) -0.0872(7) 0.6753(7) 0.028(3) Uani 1 1 d . . .
C53 C 0.4210(7) -0.0999(6) 0.7442(7) 0.026(3) Uani 1 1 d . A .
C54 C 0.4990(8) -0.1181(7) 0.6441(7) 0.030(3) Uani 1 1 d . A .
C55 C 0.4726(7) -0.1433(7) 0.7777(7) 0.031(3) Uani 1 1 d . . .
C56 C 0.5538(8) -0.1559(7) 0.6755(7) 0.034(3) Uani 1 1 d . . .
C57 C 0.5374(8) -0.1684(6) 0.7456(6) 0.025(3) Uani 1 1 d . A .
C58 C 0.6259(9) -0.1527(7) 0.6581(6) 0.031(3) Uani 1 1 d . A .
C59 C 0.5965(8) -0.1706(6) 0.7900(7) 0.027(3) Uani 1 1 d . . .
C60 C 0.6851(7) -0.1565(6) 0.7059(7) 0.027(3) Uani 1 1 d . . .
C61 C 0.6715(7) -0.1632(6) 0.7706(8) 0.030(3) Uani 1 1 d . A .
C62 C 0.7419(8) -0.1128(7) 0.6835(6) 0.030(3) Uani 1 1 d . A .
C63 C 0.7211(8) -0.1304(7) 0.8147(6) 0.028(3) Uani 1 1 d . . .
C64 C 0.7876(7) -0.0772(7) 0.7253(7) 0.030(3) Uani 1 1 d . . .
C65 C 0.7791(7) -0.0868(7) 0.7929(6) 0.025(3) Uani 1 1 d . A .
C66 C 0.8121(8) -0.0069(8) 0.7073(7) 0.035(3) Uani 1 1 d . A .
C67 C 0.7889(7) -0.0342(8) 0.8405(7) 0.030(3) Uani 1 1 d . . .
C68 C 0.8242(6) 0.0444(6) 0.7539(6) 0.020(2) Uani 1 1 d . . .
C69 C 0.8099(7) 0.0340(7) 0.8217(6) 0.026(3) Uani 1 1 d . A .
C70 C 0.8132(7) 0.1115(7) 0.7219(7) 0.026(3) Uani 1 1 d . A .
C71 C 0.7823(7) 0.0910(6) 0.8559(6) 0.019(2) Uani 1 1 d . . .
C72 C 0.7802(6) 0.1673(6) 0.7568(6) 0.022(2) Uani 1 1 d . . .
C73 C 0.7665(7) 0.1555(6) 0.8241(7) 0.028(3) Uani 1 1 d . A .
C74 C 0.7311(7) 0.2104(7) 0.7217(7) 0.028(3) Uani 1 1 d . A .
C75 C 0.7034(7) 0.1855(6) 0.8551(6) 0.021(2) Uani 1 1 d . . .
C76 C 0.6644(6) 0.2339(5) 0.7545(6) 0.018(2) Uani 1 1 d . . .
C77 C 0.6502(7) 0.2241(6) 0.8228(7) 0.026(3) Uani 1 1 d . A .
C78 C 0.6056(6) 0.2372(6) 0.7105(6) 0.020(2) Uani 1 1 d . A .
C79 C 0.5751(7) 0.2189(7) 0.8399(6) 0.025(3) Uani 1 1 d . . .
C80 C 0.5313(7) 0.2308(6) 0.7300(7) 0.024(3) Uani 1 1 d . . .
C81 C 0.5179(6) 0.2236(5) 0.7927(5) 0.015(2) Uani 1 1 d . A .
C82 C 0.5720(7) 0.0611(7) 0.5577(5) 0.025(3) Uani 1 1 d . A .
C83 C 0.6126(8) 0.1227(7) 0.5723(5) 0.026(3) Uani 1 1 d . A .
C84 C 0.6898(8) 0.1043(8) 0.5816(6) 0.030(3) Uani 1 1 d . . .
C85 C 0.6924(8) 0.0265(8) 0.5715(6) 0.029(3) Uani 1 1 d . A .
C86 C 0.6210(7) 0.0042(7) 0.5565(5) 0.024(3) Uani 1 1 d . . .
C87 C 0.4981(8) 0.0534(8) 0.5768(6) 0.028(3) Uani 1 1 d . . .
C88 C 0.4663(7) 0.1122(8) 0.6102(6) 0.027(3) Uani 1 1 d . A .
C89 C 0.5074(8) 0.1733(8) 0.6234(6) 0.033(3) Uani 1 1 d . . .
C90 C 0.5810(8) 0.1780(6) 0.6074(6) 0.026(3) Uani 1 1 d . A .
C91 C 0.6329(7) 0.2148(6) 0.6491(6) 0.024(3) Uani 1 1 d . . .
C92 C 0.7091(7) 0.1975(7) 0.6548(6) 0.025(3) Uani 1 1 d . A .
C93 C 0.7389(8) 0.1383(7) 0.6191(7) 0.029(3) Uani 1 1 d . A .
C94 C 0.7921(7) 0.0956(7) 0.6546(7) 0.027(3) Uani 1 1 d . . .
C95 C 0.7923(7) 0.0232(8) 0.6484(7) 0.031(3) Uani 1 1 d . A .
C96 C 0.7423(8) -0.0151(9) 0.6073(7) 0.035(3) Uani 1 1 d . . .
C97 C 0.7197(8) -0.0815(7) 0.6232(6) 0.032(3) Uani 1 1 d . A .
C98 C 0.6458(9) -0.1064(7) 0.6093(6) 0.033(3) Uani 1 1 d . . .
C99 C 0.5952(8) -0.0625(7) 0.5763(6) 0.027(3) Uani 1 1 d . A .
C100 C 0.5195(9) -0.0702(8) 0.5929(6) 0.032(3) Uani 1 1 d . . .
C101 C 0.4725(7) -0.0132(7) 0.5948(6) 0.027(3) Uani 1 1 d . A .
C102 C 0.5097(8) 0.0408(7) 0.9280(6) 0.028(3) Uani 1 1 d . A .
C103 C 0.5121(8) -0.0349(7) 0.9176(6) 0.030(3) Uani 1 1 d . . .
C104 C 0.5892(7) -0.0545(6) 0.9281(6) 0.021(2) Uani 1 1 d . A .
C105 C 0.6279(7) 0.0064(6) 0.9429(5) 0.022(3) Uani 1 1 d . . .
C106 C 0.5807(7) 0.0636(7) 0.9435(5) 0.021(2) Uani 1 1 d . A .
C107 C 0.4601(7) 0.0833(8) 0.8930(6) 0.028(3) Uani 1 1 d . . .
C108 C 0.4094(7) 0.0447(8) 0.8512(7) 0.031(3) Uani 1 1 d . A .
C109 C 0.4089(7) -0.0291(7) 0.8467(7) 0.025(3) Uani 1 1 d . A .
C110 C 0.4627(8) -0.0724(7) 0.8793(7) 0.032(3) Uani 1 1 d . A .
C111 C 0.4922(8) -0.1283(7) 0.8451(7) 0.031(3) Uani 1 1 d . A .
C112 C 0.5688(8) -0.1456(7) 0.8499(7) 0.032(3) Uani 1 1 d . A .
C113 C 0.6213(9) -0.1089(6) 0.8923(7) 0.031(3) Uani 1 1 d . . .
C114 C 0.6942(9) -0.1047(8) 0.8751(6) 0.037(4) Uani 1 1 d . A .
C115 C 0.7367(7) -0.0434(8) 0.8906(6) 0.028(3) Uani 1 1 d . A .
C116 C 0.7043(7) 0.0139(7) 0.9227(6) 0.026(3) Uani 1 1 d . A .
C117 C 0.7312(7) 0.0802(7) 0.9061(6) 0.026(3) Uani 1 1 d . A .
C118 C 0.6819(7) 0.1377(6) 0.9067(6) 0.024(3) Uani 1 1 d . A .
C119 C 0.6069(7) 0.1297(6) 0.9237(5) 0.018(2) Uani 1 1 d . . .
C120 C 0.5548(7) 0.1739(6) 0.8911(5) 0.022(3) Uani 1 1 d . A .
C121 C 0.4811(7) 0.1514(8) 0.8787(6) 0.027(3) Uani 1 1 d . A .
La1 La 0.52466(4) -0.01879(4) 0.78743(4) 0.01526(19) Uani 0.862(3) 1 d P A .
La2 La 0.67168(4) 0.09275(4) 0.71175(4) 0.01408(19) Uani 0.862(3) 1 d P A .
La3 La 0.5241(3) -0.0183(3) 0.7122(3) 0.0289(16) Uani 0.138(3) 1 d P A 1
La4 La 0.6700(3) 0.0939(3) 0.7897(3) 0.0292(16) Uani 0.138(3) 1 d P A 1
S1 S 0.9915(5) 0.1561(3) 0.8181(3) 0.088(2) Uani 1 1 d . . .
S2 S 0.9940(4) 0.1656(3) 0.6719(3) 0.0664(14) Uani 1 1 d . . .
C122 C 0.9955(8) 0.1602(8) 0.7469(9) 0.042(4) Uani 1 1 d . . .

loop_
_atom_site_aniso_label
_atom_site_aniso_U_11
_atom_site_aniso_U_22
_atom_site_aniso_U_33
_atom_site_aniso_U_23
_atom_site_aniso_U_13
_atom_site_aniso_U_12
Si1 0.0183(15) 0.0209(16) 0.0200(16) 0.0044(13) 0.0025(12) 0.0051(13)
Si2 0.0153(15) 0.0170(15) 0.0196(15) -0.0020(12) 0.0024(12) 0.0047(12)
C1 0.033(7) 0.014(5) 0.018(6) 0.004(4) 0.008(5) 0.002(5)
C2 0.028(7) 0.024(6) 0.026(6) 0.003(5) 0.004(5) 0.005(5)
C3 0.059(10) 0.030(8) 0.029(7) 0.008(6) 0.007(7) 0.009(7)
C4 0.036(8) 0.033(8) 0.043(9) 0.016(7) -0.003(6) 0.011(6)
C5 0.070(12) 0.031(8) 0.036(8) 0.020(7) 0.013(8) 0.014(8)
C6 0.044(9) 0.036(8) 0.041(9) 0.011(7) 0.006(7) -0.006(7)
C7 0.043(8) 0.024(7) 0.026(7) -0.007(5) 0.013(6) -0.007(6)
C8 0.047(9) 0.037(8) 0.026(7) -0.012(6) -0.009(6) 0.030(7)
C9 0.066(11) 0.064(11) 0.019(7) 0.002(7) 0.001(7) 0.049(10)
C10 0.040(8) 0.036(8) 0.027(7) 0.016(6) -0.004(6) -0.017(6)
C11 0.043(8) 0.035(8) 0.029(7) 0.007(6) 0.006(6) 0.003(7)
C12 0.029(7) 0.023(6) 0.026(6) -0.005(5) 0.004(5) 0.000(5)
C13 0.029(7) 0.036(7) 0.021(6) -0.004(5) -0.001(5) 0.006(6)
C14 0.031(7) 0.041(8) 0.027(7) -0.007(6) -0.002(6) 0.024(6)
C15 0.031(7) 0.045(9) 0.028(7) -0.007(6) 0.006(6) 0.004(6)
C16 0.024(7) 0.035(8) 0.036(8) 0.011(6) 0.007(6) 0.007(6)
C17 0.023(6) 0.036(7) 0.023(6) 0.009(5) 0.007(5) 0.006(5)
C18 0.031(7) 0.026(7) 0.028(7) 0.000(5) 0.011(5) 0.005(5)
C19 0.032(8) 0.032(8) 0.046(9) -0.006(7) -0.006(6) -0.002(6)
C20 0.066(11) 0.029(7) 0.027(7) 0.004(6) 0.013(7) 0.021(7)
C21 0.061(11) 0.025(7) 0.053(10) -0.008(7) 0.006(8) -0.003(7)
C22 0.029(7) 0.031(7) 0.034(7) 0.001(6) -0.010(6) 0.006(6)
C23 0.034(8) 0.038(8) 0.033(7) -0.008(6) -0.003(6) 0.016(6)
C24 0.043(9) 0.051(10) 0.028(7) -0.013(7) -0.011(6) 0.017(7)
C25 0.036(9) 0.080(14) 0.041(9) -0.023(9) -0.007(7) -0.001(9)
C26 0.044(9) 0.037(9) 0.058(11) -0.015(8) -0.002(8) -0.012(7)
C27 0.016(6) 0.031(7) 0.065(11) -0.005(7) -0.002(6) 0.004(5)
C28 0.023(7) 0.036(8) 0.057(10) -0.003(7) -0.001(7) -0.007(6)
C29 0.026(8) 0.066(12) 0.073(13) 0.018(10) 0.008(8) 0.004(8)
C30 0.022(6) 0.040(8) 0.024(6) -0.001(6) -0.002(5) 0.016(6)
C31 0.060(11) 0.072(13) 0.029(8) 0.004(8) 0.009(8) 0.014(10)
C32 0.025(6) 0.021(6) 0.034(7) -0.007(5) 0.008(5) 0.004(5)
C33 0.031(7) 0.028(7) 0.031(7) -0.004(6) 0.004(6) 0.004(6)
C34 0.038(8) 0.054(10) 0.031(8) -0.006(7) 0.000(6) -0.008(7)
C35 0.041(9) 0.071(13) 0.053(11) -0.009(10) 0.000(8) -0.010(9)
C36 0.053(10) 0.045(9) 0.037(9) -0.011(7) 0.008(7) -0.018(8)
C37 0.037(8) 0.018(6) 0.041(8) 0.006(6) 0.006(6) -0.001(5)
C38 0.039(8) 0.014(6) 0.037(8) -0.001(5) 0.000(6) -0.003(5)
C39 0.056(10) 0.029(8) 0.052(10) 0.004(7) 0.012(8) 0.005(7)
C40 0.022(6) 0.029(7) 0.023(6) -0.001(5) 0.004(5) 0.014(5)
C41 0.040(8) 0.053(10) 0.026(7) 0.004(7) 0.004(6) 0.018(7)
C42 0.036(7) 0.018(6) 0.025(6) 0.006(5) 0.008(5) 0.016(5)
C43 0.026(6) 0.023(6) 0.019(6) -0.002(5) 0.001(5) 0.017(5)
C44 0.015(5) 0.023(6) 0.020(6) -0.001(5) -0.012(4) 0.006(5)
C45 0.010(5) 0.026(6) 0.034(7) 0.007(5) 0.009(5) 0.008(5)
C46 0.022(6) 0.032(7) 0.027(7) -0.005(5) -0.010(5) 0.011(5)
C47 0.015(5) 0.021(6) 0.040(7) -0.001(5) 0.004(5) 0.011(5)
C48 0.014(5) 0.024(6) 0.041(8) -0.001(5) -0.008(5) 0.001(5)
C49 0.007(5) 0.019(6) 0.035(7) -0.001(5) -0.007(5) 0.002(4)
C50 0.029(7) 0.034(8) 0.039(8) -0.004(6) 0.000(6) -0.006(6)
C51 0.022(6) 0.026(7) 0.053(9) -0.002(6) 0.000(6) -0.012(5)
C52 0.029(7) 0.024(6) 0.032(7) -0.005(5) -0.005(5) -0.007(5)
C53 0.025(6) 0.014(6) 0.040(8) 0.004(5) 0.005(5) -0.006(5)
C54 0.032(7) 0.016(6) 0.043(8) -0.009(5) -0.018(6) 0.007(5)
C55 0.026(7) 0.018(6) 0.048(9) 0.000(6) -0.002(6) -0.007(5)
C56 0.043(8) 0.016(6) 0.043(8) -0.019(6) -0.019(7) 0.007(6)
C57 0.037(7) 0.008(5) 0.030(7) 0.001(5) -0.007(5) 0.003(5)
C58 0.049(9) 0.021(6) 0.024(7) -0.008(5) -0.004(6) 0.007(6)
C59 0.039(8) 0.011(5) 0.032(7) -0.001(5) -0.007(6) 0.001(5)
C60 0.026(7) 0.017(6) 0.037(7) -0.009(5) -0.010(6) 0.009(5)
C61 0.027(7) 0.005(5) 0.058(9) 0.002(5) 0.001(6) 0.005(5)
C62 0.047(8) 0.019(6) 0.025(7) -0.003(5) 0.002(6) 0.025(6)
C63 0.038(7) 0.023(6) 0.023(6) 0.005(5) 0.005(5) 0.025(6)
C64 0.024(6) 0.026(7) 0.040(8) 0.007(6) 0.012(6) 0.018(5)
C65 0.024(6) 0.022(6) 0.028(6) -0.005(5) -0.009(5) 0.012(5)
C66 0.029(7) 0.038(8) 0.038(8) 0.005(6) 0.008(6) 0.006(6)
C67 0.020(6) 0.038(8) 0.033(7) 0.003(6) 0.002(5) 0.011(6)
C68 0.011(5) 0.022(6) 0.027(6) -0.002(5) 0.001(4) 0.005(4)
C69 0.019(6) 0.028(7) 0.030(7) 0.001(5) -0.011(5) 0.013(5)
C70 0.016(6) 0.023(6) 0.040(8) 0.004(5) 0.002(5) -0.001(5)
C71 0.023(6) 0.014(5) 0.020(6) 0.002(4) -0.006(5) 0.004(5)
C72 0.009(5) 0.020(6) 0.036(7) 0.005(5) 0.007(5) -0.001(4)
C73 0.024(6) 0.014(6) 0.045(8) -0.001(5) -0.006(6) 0.002(5)
C74 0.022(6) 0.024(6) 0.038(8) 0.006(6) 0.005(5) -0.007(5)
C75 0.019(6) 0.023(6) 0.022(6) -0.001(5) -0.005(5) 0.003(5)
C76 0.021(6) 0.003(4) 0.030(6) 0.002(4) -0.001(5) 0.004(4)
C77 0.021(6) 0.018(6) 0.039(7) -0.007(5) -0.010(5) 0.001(5)
C78 0.018(6) 0.016(5) 0.025(6) -0.001(5) -0.001(5) 0.001(4)
C79 0.034(7) 0.021(6) 0.020(6) 0.003(5) 0.007(5) 0.003(5)
C80 0.020(6) 0.006(5) 0.046(8) 0.002(5) 0.009(5) 0.005(4)
C81 0.017(5) 0.007(5) 0.021(6) -0.006(4) -0.003(4) 0.003(4)
C82 0.033(7) 0.035(7) 0.007(5) -0.002(5) -0.007(5) 0.012(6)
C83 0.035(7) 0.035(7) 0.008(5) 0.007(5) 0.004(5) 0.011(6)
C84 0.033(7) 0.045(8) 0.013(6) 0.005(5) 0.004(5) -0.007(6)
C85 0.040(8) 0.036(7) 0.013(6) -0.002(5) 0.007(5) -0.001(6)
C86 0.034(7) 0.035(7) 0.002(5) -0.006(4) 0.000(4) 0.007(6)
C87 0.032(7) 0.037(7) 0.016(6) -0.003(5) -0.012(5) 0.000(6)
C88 0.017(6) 0.042(8) 0.021(6) 0.005(5) -0.009(5) 0.012(5)
C89 0.049(9) 0.038(8) 0.012(6) 0.009(5) 0.008(5) 0.031(7)
C90 0.041(8) 0.019(6) 0.017(6) 0.003(5) 0.001(5) 0.011(5)
C91 0.031(7) 0.016(6) 0.026(6) 0.009(5) 0.011(5) 0.003(5)
C92 0.025(6) 0.022(6) 0.029(7) 0.012(5) 0.011(5) 0.002(5)
C93 0.030(7) 0.027(7) 0.029(7) 0.006(5) 0.005(5) 0.006(6)
C94 0.016(6) 0.029(7) 0.037(7) 0.009(6) 0.015(5) 0.011(5)
C95 0.024(6) 0.042(8) 0.026(7) 0.003(6) 0.010(5) 0.015(6)
C96 0.026(7) 0.056(10) 0.023(7) -0.015(6) 0.008(5) 0.016(7)
C97 0.047(8) 0.031(7) 0.019(6) -0.005(5) -0.003(6) 0.030(6)
C98 0.062(10) 0.019(6) 0.018(6) -0.001(5) 0.005(6) 0.010(6)
C99 0.036(7) 0.029(7) 0.015(6) -0.011(5) 0.000(5) 0.005(6)
C100 0.046(8) 0.033(7) 0.017(6) -0.004(5) -0.007(6) -0.005(6)
C101 0.029(7) 0.033(7) 0.020(6) -0.008(5) -0.006(5) -0.004(6)
C102 0.040(8) 0.030(7) 0.014(6) -0.003(5) 0.014(5) -0.005(6)
C103 0.048(8) 0.030(7) 0.013(6) -0.002(5) 0.004(5) -0.010(6)
C104 0.028(6) 0.018(6) 0.018(6) 0.013(5) 0.004(5) 0.002(5)
C105 0.038(7) 0.017(6) 0.010(5) 0.003(4) -0.002(5) 0.009(5)
C106 0.029(6) 0.027(6) 0.007(5) 0.000(4) 0.004(4) 0.009(5)
C107 0.022(6) 0.040(8) 0.022(6) -0.002(6) 0.011(5) 0.010(6)
C108 0.015(6) 0.037(8) 0.040(8) 0.004(6) 0.019(5) 0.005(5)
C109 0.017(6) 0.023(6) 0.036(7) 0.011(5) 0.012(5) -0.003(5)
C110 0.032(7) 0.022(6) 0.042(8) 0.012(6) 0.010(6) 0.005(6)
C111 0.035(7) 0.022(6) 0.037(8) 0.015(6) 0.007(6) -0.004(6)
C112 0.033(7) 0.021(6) 0.042(8) 0.013(6) 0.013(6) 0.010(5)
C113 0.057(9) 0.012(6) 0.024(7) 0.004(5) -0.003(6) 0.002(6)
C114 0.058(10) 0.034(8) 0.020(6) 0.010(6) 0.011(6) 0.032(7)
C115 0.019(6) 0.041(8) 0.023(6) 0.013(6) 0.000(5) 0.014(5)
C116 0.027(6) 0.030(7) 0.020(6) 0.009(5) -0.013(5) -0.003(5)
C117 0.021(6) 0.037(7) 0.020(6) -0.009(5) -0.003(5) -0.003(5)
C118 0.033(7) 0.021(6) 0.019(6) -0.006(5) -0.012(5) -0.003(5)
C119 0.024(6) 0.021(6) 0.009(5) -0.001(4) 0.001(4) 0.001(5)
C120 0.041(7) 0.011(5) 0.013(5) -0.004(4) 0.003(5) 0.008(5)
C121 0.022(6) 0.047(8) 0.011(5) -0.002(5) 0.001(4) 0.028(6)
La1 0.0145(4) 0.0125(3) 0.0188(4) 0.0022(3) 0.0025(3) -0.0025(3)
La2 0.0131(3) 0.0129(3) 0.0163(4) 0.0019(3) 0.0035(3) -0.0015(3)
La3 0.026(3) 0.021(3) 0.039(3) -0.007(2) -0.001(2) -0.003(2)
La4 0.024(3) 0.026(3) 0.038(3) -0.004(2) -0.005(2) -0.001(2)
S1 0.144(7) 0.065(4) 0.056(3) 0.012(3) 0.018(4) 0.004(4)
S2 0.085(4) 0.059(3) 0.055(3) -0.006(2) -0.007(3) -0.003(3)
C122 0.030(8) 0.027(7) 0.068(11) -0.001(7) 0.001(7) 0.006(6)

loop_
_atom_type_symbol
_atom_type_description
_atom_type_scat_dispersion_real
_atom_type_scat_dispersion_imag
_atom_type_scat_source
C C 0.0033 0.0016 'International Tables Vol C Tables 4.2.6.8 and 6.1.1.4'
H H 0.0000 0.0000 'International Tables Vol C Tables 4.2.6.8 and 6.1.1.4'
Si Si 0.0817 0.0704 'International Tables Vol C Tables 4.2.6.8 and 6.1.1.4'
S S 0.1246 0.1234 'International Tables Vol C Tables 4.2.6.8 and 6.1.1.4'
La La -0.2871 2.4523 'International Tables Vol C Tables 4.2.6.8 and 6.1.1.4'

loop_
_geom_angle_atom_site_label_1
_geom_angle_atom_site_label_2
_geom_angle_atom_site_label_3
_geom_angle
C1 Si1 C22 117.1(6)
C1 Si1 C2 100.3(5)
C22 Si1 C2 107.4(6)
C1 Si1 C42 104.1(5)
C22 Si1 C42 103.9(6)
C2 Si1 C42 125.0(6)
C32 Si2 C1 122.0(6)
C32 Si2 C12 106.1(6)
C1 Si2 C12 100.9(6)
C32 Si2 C43 101.1(6)
C1 Si2 C43 103.9(5)
C12 Si2 C43 124.8(6)
Si1 C1 Si2 134.9(7)
C3 C2 C7 119.9(13)
C3 C2 Si1 115.7(10)
C7 C2 Si1 124.4(10)
C4 C3 C2 117.4(15)
C4 C3 C8 118.2(14)
C2 C3 C8 124.2(13)
C5 C4 C3 123.9(14)
C4 C5 C6 119.0(14)
C5 C6 C7 122.2(15)
C6 C7 C10 119.2(13)
C6 C7 C2 117.1(14)
C10 C7 C2 123.7(12)
C3 C8 C9 115.8(14)
C7 C10 C11 116.7(12)
C17 C12 C13 116.8(12)
C17 C12 Si2 127.3(10)
C13 C12 Si2 115.9(10)
C14 C13 C12 120.7(13)
C14 C13 C20 115.7(13)
C12 C13 C20 123.5(12)
C13 C14 C15 120.7(13)
C16 C15 C14 120.2(13)
C15 C16 C17 121.8(14)
C16 C17 C12 119.8(13)
C16 C17 C18 117.9(12)
C12 C17 C18 122.3(11)
C17 C18 C19 113.5(11)
C21 C20 C13 115.0(12)
C27 C22 C23 117.4(14)
C27 C22 Si1 126.5(12)
C23 C22 Si1 116.1(11)
C22 C23 C24 119.5(15)
C22 C23 C30 125.4(13)
C24 C23 C30 115.1(13)
C25 C24 C23 120.6(15)
C26 C25 C24 119.4(15)
C25 C26 C27 122.8(17)
C26 C27 C22 119.9(16)
C26 C27 C28 116.2(14)
C22 C27 C28 124.0(13)
C29 C28 C27 114.4(14)
C31 C30 C23 112.1(12)
C33 C32 C37 116.9(13)
C33 C32 Si2 119.1(10)
C37 C32 Si2 123.9(11)
C32 C33 C34 119.8(14)
C32 C33 C40 122.8(12)
C34 C33 C40 117.4(13)
C35 C34 C33 122.1(16)
C36 C35 C34 118.6(17)
C37 C36 C35 120.6(16)
C36 C37 C32 121.7(14)
C36 C37 C38 113.9(13)
C32 C37 C38 124.4(13)
C39 C38 C37 114.7(12)
C41 C40 C33 113.3(12)
C44 C42 C80 108.1(10)
C44 C42 C89 102.3(11)
C80 C42 C89 109.9(11)
C44 C42 Si1 99.6(8)
C80 C42 Si1 114.4(8)
C89 C42 Si1 120.6(9)
C45 C43 C81 109.8(10)
C45 C43 C121 110.0(11)
C81 C43 C121 101.8(10)
C45 C43 Si2 112.9(8)
C81 C43 Si2 99.8(8)
C121 C43 Si2 120.9(8)
C45 C44 C46 125.9(12)
C45 C44 C42 124.3(11)
C46 C44 C42 106.3(11)
C44 C45 C47 113.5(12)
C44 C45 C43 120.5(11)
C47 C45 C43 122.7(12)
C88 C46 C48 121.1(12)
C88 C46 C44 110.4(12)
C48 C46 C44 118.6(12)
C49 C47 C108 110.5(12)
C49 C47 C45 123.5(12)
C108 C47 C45 121.9(13)
C49 C47 La1 72.1(6)
C108 C47 La1 67.3(7)
C45 C47 La1 108.7(7)
C50 C48 C46 121.3(13)
C50 C48 C49 115.2(12)
C46 C48 C49 117.4(12)
C50 C48 La3 63.7(8)
C46 C48 La3 99.8(8)
C49 C48 La3 82.2(7)
C47 C49 C48 120.8(12)
C47 C49 C51 107.8(12)
C48 C49 C51 123.6(12)
C47 C49 La3 101.7(7)
C48 C49 La3 67.8(7)
C51 C49 La3 76.3(7)
C47 C49 La1 80.6(7)
C48 C49 La1 98.7(7)
C51 C49 La1 61.2(6)
La3 C49 La1 31.63(17)
C48 C50 C52 123.8(14)
C48 C50 C101 117.2(13)
C52 C50 C101 104.3(12)
C48 C50 La3 85.4(9)
C52 C50 La3 64.8(8)
C101 C50 La3 80.9(8)
C53 C51 C49 120.0(13)
C53 C51 C109 120.5(13)
C49 C51 C109 107.1(11)
C53 C51 La1 76.8(8)
C49 C51 La1 88.9(7)
C109 C51 La1 69.6(7)
C53 C51 La3 62.2(7)
C49 C51 La3 74.5(7)
C109 C51 La3 102.2(8)
La1 C51 La3 32.9(2)
C50 C52 C54 111.6(13)
C50 C52 C53 120.6(12)
C54 C52 C53 121.9(12)
C50 C52 La3 79.6(8)
C54 C52 La3 81.0(8)
C53 C52 La3 84.8(8)
C50 C52 La1 95.3(8)
C54 C52 La1 96.7(8)
C53 C52 La1 56.6(6)
La3 C52 La1 28.2(2)
C51 C53 C55 118.9(13)
C51 C53 C52 115.6(12)
C55 C53 C52 115.6(12)
C51 C53 La3 88.2(8)
C55 C53 La3 90.4(8)
C52 C53 La3 59.6(6)
C51 C53 La1 71.2(7)
C55 C53 La1 73.4(7)
C52 C53 La1 94.9(7)
La3 C53 La1 35.4(2)
C56 C54 C52 124.5(14)
C56 C54 C100 119.2(14)
C52 C54 C100 105.8(12)
C56 C54 La3 90.6(8)
C52 C54 La3 63.3(7)
C100 C54 La3 82.8(8)
C53 C55 C57 120.4(13)
C53 C55 C111 120.1(13)
C57 C55 C111 108.2(12)
C53 C55 La1 74.6(7)
C57 C55 La1 92.7(8)
C111 C55 La1 70.0(7)
C53 C55 La3 60.3(7)
C57 C55 La3 78.2(7)
C111 C55 La3 101.8(8)
La1 C55 La3 32.21(19)
C58 C56 C54 122.5(15)
C58 C56 C57 117.5(12)
C54 C56 C57 113.0(13)
C58 C56 La3 102.5(9)
C54 C56 La3 59.7(7)
C57 C56 La3 81.3(7)
C59 C57 C55 109.2(12)
C59 C57 C56 118.7(13)
C55 C57 C56 124.1(12)
C59 C57 La3 103.9(8)
C55 C57 La3 73.5(7)
C56 C57 La3 68.7(6)
C59 C57 La1 84.3(7)
C55 C57 La1 58.8(6)
C56 C57 La1 98.1(7)
La3 C57 La1 30.15(16)
C56 C58 C98 118.3(14)
C56 C58 C60 121.4(13)
C98 C58 C60 109.3(14)
C57 C59 C112 106.7(12)
C57 C59 C61 122.4(13)
C112 C59 C61 123.6(13)
C61 C60 C62 121.1(12)
C61 C60 C58 122.1(13)
C62 C60 C58 106.4(12)
C60 C61 C63 117.8(12)
C60 C61 C59 117.6(13)
C63 C61 C59 117.6(13)
C64 C62 C60 121.7(12)
C64 C62 C97 120.1(13)
C60 C62 C97 109.5(13)
C65 C63 C61 121.5(12)
C65 C63 C114 109.4(13)
C61 C63 C114 119.5(14)
C62 C64 C65 119.1(13)
C62 C64 C66 118.6(13)
C65 C64 C66 113.8(13)
C63 C65 C64 118.4(12)
C63 C65 C67 106.6(12)
C64 C65 C67 125.2(13)
C95 C66 C68 110.5(13)
C95 C66 C64 121.8(15)
C68 C66 C64 121.3(13)
C115 C67 C69 119.9(13)
C115 C67 C65 109.8(13)
C69 C67 C65 119.8(13)
C66 C68 C69 123.2(12)
C66 C68 C70 106.7(12)
C69 C68 C70 122.6(11)
C66 C68 La2 83.1(8)
C69 C68 La2 98.8(7)
C70 C68 La2 58.7(6)
C66 C68 La4 104.4(8)
C69 C68 La4 68.6(6)
C70 C68 La4 73.4(7)
La2 C68 La4 30.78(16)
C71 C69 C67 119.0(12)
C71 C69 C68 116.9(11)
C67 C69 C68 116.4(12)
C71 C69 La4 58.8(6)
C67 C69 La4 101.2(8)
C68 C69 La4 83.4(7)
C72 C70 C68 119.2(12)
C72 C70 C94 121.8(11)
C68 C70 C94 106.3(11)
C72 C70 La2 74.2(7)
C68 C70 La2 92.6(7)
C94 C70 La2 69.3(7)
C72 C70 La4 58.4(6)
C68 C70 La4 78.6(7)
C94 C70 La4 101.6(7)
La2 C70 La4 32.76(19)
C69 C71 C117 119.8(12)
C69 C71 C73 121.0(11)
C117 C71 C73 109.6(11)
C69 C71 La4 91.9(8)
C117 C71 La4 82.4(7)
C73 C71 La4 63.9(7)
C74 C72 C70 116.4(12)
C74 C72 C73 118.6(11)
C70 C72 C73 116.8(11)
C74 C72 La4 88.3(7)
C70 C72 La4 93.0(8)
C73 C72 La4 60.7(7)
C74 C72 La2 70.5(7)
C70 C72 La2 74.0(7)
C73 C72 La2 97.2(7)
La4 C72 La2 36.6(2)
C71 C73 C72 123.2(12)
C71 C73 C75 107.3(12)
C72 C73 C75 121.1(11)
C71 C73 La4 80.8(7)
C72 C73 La4 85.1(8)
C75 C73 La4 74.3(7)
C72 C74 C92 123.7(12)
C72 C74 C76 117.5(12)
C92 C74 C76 105.9(11)
C72 C74 La2 77.4(7)
C92 C74 La2 69.9(7)
C76 C74 La2 87.8(7)
C72 C74 La4 62.3(6)
C92 C74 La4 103.3(8)
C76 C74 La4 71.9(6)
La2 C74 La4 34.1(2)
C77 C75 C73 123.4(12)
C77 C75 C118 120.1(12)
C73 C75 C118 107.0(11)
C77 C75 La4 86.9(8)
C73 C75 La4 68.7(7)
C118 C75 La4 83.1(7)
C78 C76 C77 120.1(11)
C78 C76 C74 109.8(11)
C77 C76 C74 124.4(11)
C78 C76 La4 103.9(7)
C77 C76 La4 68.0(6)
C74 C76 La4 78.2(7)
C78 C76 La2 83.0(7)
C77 C76 La2 100.8(7)
C74 C76 La2 61.5(6)
La4 C76 La2 33.23(17)
C75 C77 C79 120.6(13)
C75 C77 C76 114.4(11)
C79 C77 C76 115.6(11)
C75 C77 La4 61.2(7)
C79 C77 La4 97.6(8)
C76 C77 La4 81.0(7)
C76 C78 C80 122.2(12)
C76 C78 C91 107.3(11)
C80 C78 C91 124.3(12)
C76 C78 La2 69.7(6)
C80 C78 La2 107.2(7)
C91 C78 La2 65.9(6)
C77 C79 C120 119.1(12)
C77 C79 C81 121.4(11)
C120 C79 C81 111.1(11)
C81 C80 C78 117.9(12)
C81 C80 C42 119.9(11)
C78 C80 C42 119.7(12)
C80 C81 C79 122.8(11)
C80 C81 C43 125.4(11)
C79 C81 C43 107.8(10)
C87 C82 C86 121.7(13)
C87 C82 C83 121.3(12)
C86 C82 C83 108.8(12)
C90 C83 C82 121.6(12)
C90 C83 C84 120.6(13)
C82 C83 C84 108.7(12)
C93 C84 C83 126.1(14)
C93 C84 C85 122.6(13)
C83 C84 C85 104.7(12)
C93 C84 La2 63.4(7)
C83 C84 La2 91.6(7)
C85 C84 La2 93.4(7)
C86 C85 C96 122.1(13)
C86 C85 C84 107.8(12)
C96 C85 C84 120.6(13)
C85 C86 C82 110.0(12)
C85 C86 C99 121.2(12)
C82 C86 C99 118.9(12)
C82 C87 C101 119.0(13)
C82 C87 C88 115.8(12)
C101 C87 C88 116.7(12)
C46 C88 C89 108.9(12)
C46 C88 C87 120.4(13)
C89 C88 C87 122.0(12)
C90 C89 C88 121.0(12)
C90 C89 C42 124.6(14)
C88 C89 C42 108.5(12)
C89 C90 C83 118.2(13)
C89 C90 C91 120.7(12)
C83 C90 C91 114.1(12)
C92 C91 C78 109.8(12)
C92 C91 C90 123.9(12)
C78 C91 C90 116.5(11)
C92 C91 La2 61.4(6)
C78 C91 La2 85.9(7)
C90 C91 La2 91.6(7)
C91 C92 C74 107.2(11)
C91 C92 C93 120.1(13)
C74 C92 C93 120.9(12)
C91 C92 La2 87.6(7)
C74 C92 La2 75.8(7)
C93 C92 La2 73.0(7)
C84 C93 C94 116.7(13)
C84 C93 C92 115.1(13)
C94 C93 C92 115.3(12)
C84 C93 La2 87.0(8)
C94 C93 La2 74.7(7)
C92 C93 La2 72.1(7)
C95 C94 C93 121.0(13)
C95 C94 C70 106.9(11)
C93 C94 C70 121.7(12)
C95 C94 La2 91.4(8)
C93 C94 La2 71.0(7)
C70 C94 La2 77.1(7)
C66 C95 C94 109.5(13)
C66 C95 C96 117.4(14)
C94 C95 C96 124.2(13)
C66 C95 La2 89.1(8)
C94 C95 La2 59.7(6)
C96 C95 La2 91.7(7)
C97 C96 C85 117.3(14)
C97 C96 C95 121.2(14)
C85 C96 C95 114.6(14)
C96 C97 C62 120.7(14)
C96 C97 C98 122.2(12)
C62 C97 C98 106.6(13)
C58 C98 C99 124.0(15)
C58 C98 C97 108.0(13)
C99 C98 C97 119.6(13)
C98 C99 C100 116.3(13)
C98 C99 C86 117.4(13)
C100 C99 C86 118.8(12)
C101 C100 C99 121.2(13)
C101 C100 C54 108.6(13)
C99 C100 C54 119.5(13)
C101 C100 La3 72.1(8)
C99 C100 La3 99.3(8)
C54 C100 La3 64.4(7)
C100 C101 C87 120.3(13)
C100 C101 C50 109.6(13)
C87 C101 C50 122.7(12)
C100 C101 La3 77.4(8)
C87 C101 La3 99.5(8)
C50 C101 La3 64.8(7)
C106 C102 C107 121.4(12)
C106 C102 C103 108.4(12)
C107 C102 C103 121.1(13)
C110 C103 C104 124.2(13)
C110 C103 C102 125.1(14)
C104 C103 C102 105.1(12)
C110 C103 La1 63.5(7)
C104 C103 La1 95.1(7)
C102 C103 La1 92.0(8)
C105 C104 C113 121.9(12)
C105 C104 C103 107.2(11)
C113 C104 C103 120.7(12)
C106 C105 C104 110.8(12)
C106 C105 C116 120.7(11)
C104 C105 C116 119.7(11)
C105 C106 C102 108.5(12)
C105 C106 C119 119.8(11)
C102 C106 C119 121.7(11)
C121 C107 C102 118.5(12)
C121 C107 C108 121.5(12)
C102 C107 C108 114.0(13)
C47 C108 C109 110.0(13)
C47 C108 C107 117.1(12)
C109 C108 C107 123.3(13)
C47 C108 La1 85.0(7)
C109 C108 La1 62.2(6)
C107 C108 La1 91.9(7)
C108 C109 C110 122.6(13)
C108 C109 C51 104.5(12)
C110 C109 C51 119.8(12)
C108 C109 La1 86.9(7)
C110 C109 La1 72.7(7)
C51 C109 La1 75.2(7)
C103 C110 C111 116.1(13)
C103 C110 C109 113.4(12)
C111 C110 C109 117.7(14)
C103 C110 La1 85.9(8)
C111 C110 La1 75.5(8)
C109 C110 La1 72.9(7)
C110 C111 C112 121.3(14)
C110 C111 C55 122.9(13)
C112 C111 C55 104.5(12)
C110 C111 La1 71.7(7)
C112 C111 La1 89.8(8)
C55 C111 La1 76.5(7)
C59 C112 C111 111.5(13)
C59 C112 C113 116.8(12)
C111 C112 C113 123.6(13)
C59 C112 La1 89.6(8)
C111 C112 La1 60.3(7)
C113 C112 La1 92.2(8)
C114 C113 C104 119.7(13)
C114 C113 C112 119.4(13)
C104 C113 C112 113.7(13)
C113 C114 C63 122.8(15)
C113 C114 C115 120.2(12)
C63 C114 C115 106.8(13)
C116 C115 C67 121.8(13)
C116 C115 C114 121.1(12)
C67 C115 C114 107.3(12)
C117 C116 C115 116.2(12)
C117 C116 C105 119.4(12)
C115 C116 C105 117.2(12)
C116 C117 C71 122.9(12)
C116 C117 C118 118.8(12)
C71 C117 C118 108.0(12)
C116 C117 La4 99.7(8)
C71 C117 La4 65.8(7)
C118 C117 La4 70.9(7)
C119 C118 C117 121.5(12)
C119 C118 C75 120.8(11)
C117 C118 C75 108.1(11)
C119 C118 La4 97.2(7)
C117 C118 La4 77.6(7)
C75 C118 La4 62.5(6)
C118 C119 C106 119.6(11)
C118 C119 C120 116.6(11)
C106 C119 C120 116.5(11)
C118 C119 La4 55.7(6)
C106 C119 La4 100.8(7)
C120 C119 La4 87.4(7)
C79 C120 C121 107.4(11)
C79 C120 C119 122.6(12)
C121 C120 C119 121.1(11)
C107 C121 C120 120.2(11)
C107 C121 C43 123.2(12)
C120 C121 C43 109.0(12)
La3 La1 C110 141.4(4)
La3 La1 C109 120.2(4)
C110 La1 C109 34.4(4)
La3 La1 C111 119.0(4)
C110 La1 C111 32.8(5)
C109 La1 C111 59.0(4)
La3 La1 C51 85.5(4)
C110 La1 C51 61.8(5)
C109 La1 C51 35.2(5)
C111 La1 C51 69.1(5)
La3 La1 C55 85.8(4)
C110 La1 C55 60.0(5)
C109 La1 C55 69.5(4)
C111 La1 C55 33.6(5)
C51 La1 C55 57.2(4)
La3 La1 C53 70.1(4)
C110 La1 C53 71.3(5)
C109 La1 C53 60.2(5)
C111 La1 C53 59.0(5)
C51 La1 C53 32.0(4)
C55 La1 C53 32.0(4)
La3 La1 C103 171.9(4)
C110 La1 C103 30.6(5)
C109 La1 C103 54.3(5)
C111 La1 C103 53.7(5)
C51 La1 C103 88.2(5)
C55 La1 C103 86.5(4)
C53 La1 C103 102.0(4)
La3 La1 C108 118.4(4)
C110 La1 C108 57.3(4)
C109 La1 C108 30.9(4)
C111 La1 C108 87.8(4)
C51 La1 C108 51.7(5)
C55 La1 C108 99.7(4)
C53 La1 C108 83.2(4)
C103 La1 C108 60.5(5)
La3 La1 C112 117.1(4)
C110 La1 C112 54.5(4)
C109 La1 C112 86.7(4)
C111 La1 C112 29.9(4)
C51 La1 C112 98.3(5)
C55 La1 C112 49.3(5)
C53 La1 C112 81.0(4)
C103 La1 C112 58.8(4)
C108 La1 C112 111.6(4)
La3 La1 C49 72.6(3)
C110 La1 C49 85.5(4)
C109 La1 C49 51.9(4)
C111 La1 C49 98.8(4)
C51 La1 C49 29.9(4)
C55 La1 C49 84.0(4)
C53 La1 C49 53.2(4)
C103 La1 C49 104.0(4)
C108 La1 C49 47.7(4)
C112 La1 C49 128.1(4)
La3 La1 C47 91.4(3)
C110 La1 C47 81.8(4)
C109 La1 C47 49.0(4)
C111 La1 C47 107.4(4)
C51 La1 C47 48.0(4)
C55 La1 C47 105.2(4)
C53 La1 C47 77.8(4)
C103 La1 C47 88.2(4)
C108 La1 C47 27.7(4)
C112 La1 C47 135.6(4)
C49 La1 C47 27.3(4)
La4 La2 C92 118.8(4)
La4 La2 C93 142.5(4)
C92 La2 C93 34.9(4)
La4 La2 C94 119.9(4)
C92 La2 C94 60.2(4)
C93 La2 C94 34.4(4)
La4 La2 C74 85.3(4)
C92 La2 C74 34.3(5)
C93 La2 C74 61.7(5)
C94 La2 C74 69.1(4)
La4 La2 C70 86.8(4)
C92 La2 C70 69.2(4)
C93 La2 C70 61.0(5)
C94 La2 C70 33.6(5)
C74 La2 C70 56.4(4)
La4 La2 C72 69.7(3)
C92 La2 C72 60.3(4)
C93 La2 C72 72.8(4)
C94 La2 C72 59.7(4)
C74 La2 C72 32.1(4)
C70 La2 C72 31.9(4)
La4 La2 C84 172.0(4)
C92 La2 C84 54.4(5)
C93 La2 C84 29.5(4)
C94 La2 C84 54.2(4)
C74 La2 C84 87.3(4)
C70 La2 C84 86.7(4)
C72 La2 C84 102.3(4)
La4 La2 C91 116.8(3)
C92 La2 C91 30.9(4)
C93 La2 C91 57.0(4)
C94 La2 C91 88.8(4)
C74 La2 C91 51.9(4)
C70 La2 C91 99.6(4)
C72 La2 C91 83.7(4)
C84 La2 C91 60.0(4)
La4 La2 C76 71.1(3)
C92 La2 C76 51.6(4)
C93 La2 C76 85.9(4)
C94 La2 C76 99.7(4)
C74 La2 C76 30.8(4)
C70 La2 C76 83.8(4)
C72 La2 C76 53.3(3)
C84 La2 C76 103.6(4)
C91 La2 C76 47.8(4)
La4 La2 C95 118.8(3)
C92 La2 C95 87.0(4)
C93 La2 C95 54.8(4)
C94 La2 C95 28.9(4)
C74 La2 C95 97.4(4)
C70 La2 C95 49.4(4)
C72 La2 C95 81.0(4)
C84 La2 C95 59.4(4)
C91 La2 C95 111.7(4)
C76 La2 C95 128.1(4)
La4 La2 C78 89.2(3)
C92 La2 C78 49.3(4)
C93 La2 C78 82.2(4)
C94 La2 C78 108.9(4)
C74 La2 C78 49.0(4)
C70 La2 C78 105.4(4)
C72 La2 C78 78.2(3)
C84 La2 C78 88.1(4)
C91 La2 C78 28.2(3)
C76 La2 C78 27.3(3)
C95 La2 C78 136.2(4)
La1 La3 C52 110.2(5)
La1 La3 C50 125.3(5)
C52 La3 C50 35.7(5)
La1 La3 C54 125.3(5)
C52 La3 C54 35.6(5)
C50 La3 C54 58.5(5)
La1 La3 C53 74.6(4)
C52 La3 C53 35.6(5)
C50 La3 C53 61.4(5)
C54 La3 C53 61.7(5)
La1 La3 C101 159.2(4)
C52 La3 C101 56.2(5)
C50 La3 C101 34.3(5)
C54 La3 C101 54.6(5)
C53 La3 C101 90.4(5)
La1 La3 C48 105.2(4)
C52 La3 C48 59.9(5)
C50 La3 C48 30.9(5)
C54 La3 C48 89.0(5)
C53 La3 C48 69.1(4)
C101 La3 C48 55.2(5)
La1 La3 C100 157.6(5)
C52 La3 C100 55.5(5)
C50 La3 C100 55.0(5)
C54 La3 C100 32.8(5)
C53 La3 C100 89.6(5)
C101 La3 C100 30.5(4)
C48 La3 C100 83.0(5)
La1 La3 C56 105.4(4)
C52 La3 C56 58.3(5)
C50 La3 C56 87.6(5)
C54 La3 C56 29.7(4)
C53 La3 C56 68.3(5)
C101 La3 C56 81.4(5)
C48 La3 C56 117.2(4)
C100 La3 C56 53.2(5)
La1 La3 C49 75.7(3)
C52 La3 C49 65.5(5)
C50 La3 C49 53.0(5)
C54 La3 C49 101.0(5)
C53 La3 C49 54.4(4)
C101 La3 C49 83.9(4)
C48 La3 C49 30.1(4)
C100 La3 C49 108.0(5)
C56 La3 C49 120.4(4)
La1 La3 C51 61.6(4)
C52 La3 C51 56.1(5)
C50 La3 C51 64.1(5)
C54 La3 C51 88.9(5)
C53 La3 C51 29.6(4)
C101 La3 C51 98.3(5)
C48 La3 C51 54.5(5)
C100 La3 C51 110.7(5)
C56 La3 C51 97.7(5)
C49 La3 C51 29.2(4)
La1 La3 C55 61.9(4)
C52 La3 C55 55.4(5)
C50 La3 C55 88.2(5)
C54 La3 C55 63.8(5)
C53 La3 C55 29.3(4)
C101 La3 C55 110.6(5)
C48 La3 C55 98.2(4)
C100 La3 C55 96.6(5)
C56 La3 C55 54.0(5)
C49 La3 C55 79.0(4)
C51 La3 C55 50.1(4)
La2 La4 C73 107.8(5)
La2 La4 C75 126.3(5)
C73 La4 C75 37.0(5)
La2 La4 C71 122.5(4)
C73 La4 C71 35.3(4)
C75 La4 C71 58.2(4)
La2 La4 C72 73.7(4)
C73 La4 C72 34.2(5)
C75 La4 C72 62.0(5)
C71 La4 C72 60.7(4)
La2 La4 C118 160.7(4)
C73 La4 C118 57.6(5)
C75 La4 C118 34.4(4)
C71 La4 C118 54.3(4)
C72 La4 C118 90.6(5)
La2 La4 C77 106.1(4)
C73 La4 C77 61.1(4)
C75 La4 C77 31.9(4)
C71 La4 C77 89.5(4)
C72 La4 C77 69.5(4)
C118 La4 C77 56.8(4)
La2 La4 C117 153.4(4)
C73 La4 C117 56.0(5)
C75 La4 C117 55.6(4)
C71 La4 C117 31.8(4)
C72 La4 C117 88.6(4)
C118 La4 C117 31.5(4)
C77 La4 C117 85.1(5)
La2 La4 C76 75.7(3)
C73 La4 C76 66.3(4)
C75 La4 C76 54.9(4)
C71 La4 C76 101.4(4)
C72 La4 C76 54.7(4)
C118 La4 C76 86.2(4)
C77 La4 C76 30.9(4)
C117 La4 C76 110.3(4)
La2 La4 C69 101.7(4)
C73 La4 C69 56.4(4)
C75 La4 C69 86.7(4)
C71 La4 C69 29.3(4)
C72 La4 C69 65.6(4)
C118 La4 C69 81.1(4)
C77 La4 C69 116.6(4)
C117 La4 C69 52.2(4)
C76 La4 C69 118.6(4)
La2 La4 C74 60.6(3)
C73 La4 C74 55.7(5)
C75 La4 C74 65.9(5)
C71 La4 C74 88.3(4)
C72 La4 C74 29.5(4)
C118 La4 C74 100.2(4)
C77 La4 C74 55.8(4)
C117 La4 C74 111.2(5)
C76 La4 C74 29.9(4)
C69 La4 C74 94.7(4)
La2 La4 C70 60.5(3)
C73 La4 C70 53.5(5)
C75 La4 C70 88.0(4)
C71 La4 C70 62.8(4)
C72 La4 C70 28.6(4)
C118 La4 C70 109.9(4)
C77 La4 C70 97.9(4)
C117 La4 C70 94.6(4)
C76 La4 C70 78.3(4)
C69 La4 C70 51.7(4)
C74 La4 C70 48.7(4)
S1 C122 S2 176.0(12)

loop_
_geom_bond_atom_site_label_1
_geom_bond_atom_site_label_2
_geom_bond_distance
Si1 C1 1.890(12)
Si1 C22 1.897(14)
Si1 C2 1.923(14)
Si1 C42 1.994(12)
Si2 C32 1.905(14)
Si2 C1 1.920(12)
Si2 C12 1.923(13)
Si2 C43 1.989(12)
C2 C3 1.44(2)
C2 C7 1.456(19)
C3 C4 1.39(2)
C3 C8 1.46(2)
C4 C5 1.36(2)
C5 C6 1.39(2)
C6 C7 1.41(2)
C7 C10 1.43(2)
C8 C9 1.54(2)
C10 C11 1.54(2)
C12 C17 1.417(19)
C12 C13 1.458(18)
C13 C14 1.381(19)
C13 C20 1.52(2)
C14 C15 1.38(2)
C15 C16 1.37(2)
C16 C17 1.406(18)
C17 C18 1.483(19)
C18 C19 1.51(2)
C20 C21 1.51(2)
C22 C27 1.41(2)
C22 C23 1.42(2)
C23 C24 1.43(2)
C23 C30 1.52(2)
C24 C25 1.38(3)
C25 C26 1.35(3)
C26 C27 1.39(2)
C27 C28 1.54(2)
C28 C29 1.50(2)
C30 C31 1.51(2)
C32 C33 1.39(2)
C32 C37 1.426(18)
C33 C34 1.40(2)
C33 C40 1.535(19)
C34 C35 1.38(3)
C35 C36 1.38(3)
C36 C37 1.37(2)
C37 C38 1.54(2)
C38 C39 1.54(2)
C40 C41 1.512(18)
C42 C44 1.523(18)
C42 C80 1.54(2)
C42 C89 1.537(17)
C43 C45 1.478(19)
C43 C81 1.506(17)
C43 C121 1.548(16)
C44 C45 1.373(18)
C44 C46 1.456(17)
C45 C47 1.474(18)
C46 C88 1.414(19)
C46 C48 1.431(19)
C47 C49 1.396(18)
C47 C108 1.40(2)
C47 La1 3.002(11)
C48 C50 1.37(2)
C48 C49 1.443(19)
C48 La3 2.665(13)
C49 C51 1.443(19)
C49 La3 2.852(13)
C49 La1 2.896(11)
C50 C52 1.42(2)
C50 C101 1.49(2)
C50 La3 2.396(16)
C51 C53 1.42(2)
C51 C109 1.51(2)
C51 La1 2.539(13)
C51 La3 2.876(15)
C52 C54 1.44(2)
C52 C53 1.488(19)
C52 La3 2.204(14)
C52 La1 3.114(13)
C53 C55 1.435(19)
C53 La3 2.546(13)
C53 La1 2.610(13)
C54 C56 1.397(19)
C54 C100 1.46(2)
C54 La3 2.437(14)
C55 C57 1.447(19)
C55 C111 1.48(2)
C55 La1 2.594(13)
C55 La3 2.932(15)
C56 C58 1.37(2)
C56 C57 1.51(2)
C56 La3 2.821(14)
C57 C59 1.416(18)
C57 La3 2.993(13)
C57 La1 3.030(12)
C58 C98 1.40(2)
C58 C60 1.465(19)
C59 C112 1.43(2)
C59 C61 1.435(19)
C60 C61 1.38(2)
C60 C62 1.42(2)
C61 C63 1.43(2)
C62 C64 1.38(2)
C62 C97 1.449(18)
C63 C65 1.43(2)
C63 C114 1.443(18)
C64 C65 1.430(19)
C64 C66 1.48(2)
C65 C67 1.432(19)
C66 C95 1.40(2)
C66 C68 1.40(2)
C67 C115 1.428(18)
C67 C69 1.43(2)
C68 C69 1.452(18)
C68 C70 1.471(17)
C68 La2 3.056(11)
C68 La4 3.067(12)
C69 C71 1.407(17)
C69 La4 2.875(13)
C70 C72 1.436(18)
C70 C94 1.48(2)
C70 La2 2.613(12)
C70 La4 2.999(14)
C71 C117 1.422(18)
C71 C73 1.441(17)
C71 La4 2.460(13)
C72 C74 1.422(18)
C72 C73 1.443(19)
C72 La4 2.557(13)
C72 La2 2.616(12)
C73 C75 1.447(18)
C73 La4 2.238(14)
C74 C92 1.47(2)
C74 C76 1.471(17)
C74 La2 2.526(13)
C74 La4 2.888(14)
C75 C77 1.393(17)
C75 C118 1.472(18)
C75 La4 2.313(13)
C76 C78 1.407(16)
C76 C77 1.460(19)
C76 La4 2.806(12)
C76 La2 2.873(11)
C77 C79 1.423(18)
C77 La4 2.634(14)
C78 C80 1.424(16)
C78 C91 1.442(17)
C78 La2 3.041(12)
C79 C120 1.427(17)
C79 C81 1.430(17)
C80 C81 1.340(18)
C82 C87 1.42(2)
C82 C86 1.418(18)
C82 C83 1.43(2)
C83 C90 1.419(18)
C83 C84 1.463(19)
C84 C93 1.35(2)
C84 C85 1.52(2)
C84 La2 2.744(12)
C85 C86 1.40(2)
C85 C96 1.42(2)
C86 C99 1.435(19)
C87 C101 1.42(2)
C87 C88 1.453(19)
C88 C89 1.43(2)
C89 C90 1.39(2)
C90 C91 1.46(2)
C91 C92 1.432(18)
C91 La2 2.783(12)
C92 C93 1.471(19)
C92 La2 2.446(12)
C93 C94 1.468(18)
C93 La2 2.458(13)
C94 C95 1.40(2)
C94 La2 2.507(11)
C95 C96 1.45(2)
C95 La2 2.904(12)
C96 C97 1.39(2)
C97 C98 1.46(2)
C98 C99 1.43(2)
C99 C100 1.43(2)
C100 C101 1.40(2)
C100 La3 2.681(14)
C101 La3 2.615(14)
C102 C106 1.403(19)
C102 C107 1.42(2)
C102 C103 1.481(19)
C103 C110 1.40(2)
C103 C104 1.47(2)
C103 La1 2.741(12)
C104 C105 1.405(18)
C104 C113 1.418(18)
C105 C106 1.401(16)
C105 C116 1.465(19)
C106 C119 1.425(17)
C107 C121 1.40(2)
C107 C108 1.47(2)
C108 C109 1.429(19)
C108 La1 2.780(12)
C109 C110 1.454(19)
C109 La1 2.462(12)
C110 C111 1.40(2)
C110 La1 2.459(14)
C111 C112 1.44(2)
C111 La1 2.507(12)
C112 C113 1.48(2)
C112 La1 2.887(13)
C113 C114 1.38(2)
C114 C115 1.45(2)
C115 C116 1.42(2)
C116 C117 1.417(19)
C117 C118 1.430(19)
C117 La4 2.674(14)
C118 C119 1.424(18)
C118 La4 2.587(13)
C119 C120 1.444(17)
C119 La4 3.106(12)
C120 C121 1.434(19)
La1 La3 1.567(6)
La2 La4 1.625(6)
S1 C122 1.49(2)
S2 C122 1.57(2)
